data_4109213
loop_
_publ_author_name
'Elena V. Balagurova'
'Dmitri N. Cheredilin'
'Galina D. Kolomnikova'
'Oleg L. Tok'
'Fedor M. Dolgushin'
'Alexander I. Yanovsky'
'Igor T. Chizhevsky'

_publ_section_title
;
 Stable exo-nido-Metallacarboranes (M = OsIV) that
 Incorporatemeta-Carborane-Based Dicarbollide Ligands
;
_journal_name_full 'Journal of the American Chemical Society'
_journal_page_first 3745
_journal_page_last 3753
_journal_paper_doi 10.1021/ja067838s
_journal_volume 129
_journal_year 2007
_chemical_formula_moiety 'C38 H42 B9 Cl Os P2'
_chemical_formula_sum 'C38 H42 B9 Cl Os P2'
_chemical_formula_weight 883.60
_chemical_name_systematic
; 
 ? 
;
_space_group_IT_number 2
_symmetry_cell_setting triclinic
_symmetry_space_group_name_Hall '-P 1'
_symmetry_space_group_name_H-M 'P -1'
_atom_sites_solution_hydrogens mixed
_atom_sites_solution_primary direct
_atom_sites_solution_secondary difmap
_audit_creation_method SHELXL-97
_cell_angle_alpha 95.62(3)
_cell_angle_beta 106.15(3)
_cell_angle_gamma 91.10(3)
_cell_formula_units_Z 2
_cell_length_a 11.216(4)
_cell_length_b 12.711(6)
_cell_length_c 14.318(5)
_cell_measurement_reflns_used 24
_cell_measurement_temperature 193(2)
_cell_measurement_theta_max 24
_cell_measurement_theta_min 12
_cell_volume 1949.0(14)
_computing_cell_refinement 'Siemens P3/PC'
_computing_data_collection 'Siemens P3/PC'
_computing_data_reduction 'Siemens SHELXTL'
_computing_molecular_graphics 'Siemens SHELXTL'
_computing_publication_material 'Siemens SHELXTL'
_computing_structure_refinement 'SHELXL-97 (Sheldrick, 1997)'
_computing_structure_solution 'SHELXS-97 (Sheldrick, 1990)'
_diffrn_ambient_temperature 193(2)
_diffrn_measured_fraction_theta_full 0.983
_diffrn_measured_fraction_theta_max 0.983
_diffrn_measurement_device_type 'Syntex P2(1)'
_diffrn_measurement_method '\q/2\q scans'
_diffrn_radiation_monochromator graphite
_diffrn_radiation_source 'normal-focus sealed tube'
_diffrn_radiation_type MoK\a
_diffrn_radiation_wavelength 0.71073
_diffrn_reflns_av_R_equivalents 0.0000
_diffrn_reflns_av_sigmaI/netI 0.0581
_diffrn_reflns_limit_h_max 12
_diffrn_reflns_limit_h_min -13
_diffrn_reflns_limit_k_max 15
_diffrn_reflns_limit_k_min -15
_diffrn_reflns_limit_l_max 17
_diffrn_reflns_limit_l_min 0
_diffrn_reflns_number 6780
_diffrn_reflns_theta_full 25.05
_diffrn_reflns_theta_max 25.05
_diffrn_reflns_theta_min 2.05
_diffrn_standards_decay_% 3
_diffrn_standards_interval_count 98
_diffrn_standards_number 2
_exptl_absorpt_coefficient_mu 3.450
_exptl_absorpt_correction_T_max 1.303
_exptl_absorpt_correction_T_min 0.791
_exptl_absorpt_correction_type refdelf
_exptl_absorpt_process_details 'DIFABS, N.Walker and D.Stuart, Acta Cryst. (1983), A39, 158-166'
_exptl_crystal_colour purple
_exptl_crystal_density_diffrn 1.506
_exptl_crystal_description prism
_exptl_crystal_F_000 876
_exptl_crystal_size_max 0.3
_exptl_crystal_size_mid 0.2
_exptl_crystal_size_min 0.1
_refine_diff_density_max 1.010
_refine_diff_density_min -1.313
_refine_diff_density_rms 0.127
_refine_ls_extinction_method none
_refine_ls_goodness_of_fit_ref 1.020
_refine_ls_hydrogen_treatment constr
_refine_ls_matrix_type full
_refine_ls_number_parameters 460
_refine_ls_number_reflns 6780
_refine_ls_number_restraints 0
_refine_ls_restrained_S_all 1.020
_refine_ls_R_factor_all 0.0623
_refine_ls_R_factor_gt 0.0391
_refine_ls_shift/su_max 0.000
_refine_ls_shift/su_mean 0.000
_refine_ls_structure_factor_coef Fsqd
_refine_ls_weighting_details 'calc w=1/[\s^2^(Fo^2^)+(0.0560P)^2^+2.6297P] where P=(Fo^2^+2Fc^2^)/3'
_refine_ls_weighting_scheme calc
_refine_ls_wR_factor_gt 0.0860
_refine_ls_wR_factor_ref 0.0908
_reflns_number_gt 5526
_reflns_number_total 6780
_reflns_threshold_expression I>2\s(I)
_cod_data_source_file ja067838ssi20061101_072848.cif
_cod_data_source_block osmcb
_cod_depositor_comments
;
The following automatic conversions were performed:

'_atom_sites_solution_hydrogens' value 'geom and difmap' was changed
to 'mixed'.

Automatic conversion script
Id: cif_fix_values 6452 2018-10-05 10:23:21Z andrius 
;
_cod_original_cell_volume 1948.8(13)
_cod_database_code 4109213

loop_
_symmetry_equiv_pos_as_xyz
'x, y, z'
'-x, -y, -z'

loop_
_atom_site_label
_atom_site_type_symbol
_atom_site_fract_x
_atom_site_fract_y
_atom_site_fract_z
_atom_site_U_iso_or_equiv
_atom_site_adp_type
_atom_site_occupancy
_atom_site_symmetry_multiplicity
_atom_site_calc_flag
_atom_site_refinement_flags
Os1 Os 0.263099(18) 0.256332(18) 0.753747(18) 0.02237(8) Uani 1 1 d .
H1M H 0.1253 0.2560 0.6753 0.027 Uiso 1 1 d R
Cl1 Cl 0.46799(12) 0.23166(12) 0.86344(11) 0.0344(3) Uani 1 1 d .
P1 P 0.19099(12) 0.08239(11) 0.75918(11) 0.0243(3) Uani 1 1 d .
P2 P 0.17331(12) 0.35012(12) 0.86402(11) 0.0256(3) Uani 1 1 d .
B1 B 0.3367(7) 0.4074(7) 0.4851(6) 0.0408(18) Uani 1 1 d .
H1 H 0.3962 0.4381 0.4464 0.049 Uiso 1 1 d R
B2 B 0.3202(7) 0.4806(6) 0.5916(6) 0.0372(17) Uani 1 1 d .
H2 H 0.3684 0.5607 0.6234 0.045 Uiso 1 1 d R
B3 B 0.1908(7) 0.4634(7) 0.4875(6) 0.0419(19) Uani 1 1 d .
H3 H 0.1381 0.5252 0.4370 0.050 Uiso 1 1 d R
B4 B 0.1922(7) 0.3336(7) 0.4253(6) 0.0421(18) Uani 1 1 d .
H4 H 0.1543 0.3250 0.3412 0.051 Uiso 1 1 d R
B5 B 0.3215(6) 0.2696(6) 0.4903(5) 0.0341(16) Uani 1 1 d .
H5 H 0.3769 0.2054 0.4598 0.041 Uiso 1 1 d R
B6 B 0.3883(6) 0.3554(5) 0.5998(5) 0.0299(15) Uani 1 1 d .
H6 H 0.4738 0.3498 0.6348 0.036 Uiso 1 1 d R
C7 C 0.1748(5) 0.4504(5) 0.5965(5) 0.0345(14) Uani 1 1 d .
H7 H 0.1253 0.4976 0.6181 0.041 Uiso 1 1 d R
B8 B 0.1034(6) 0.3525(6) 0.5143(5) 0.0378(17) Uani 1 1 d .
H8 H 0.0027 0.3435 0.4998 0.045 Uiso 1 1 d R
C9 C 0.1782(5) 0.2448(5) 0.4980(4) 0.0335(14) Uani 1 1 d .
H9 H 0.1376 0.1812 0.4661 0.040 Uiso 1 1 d R
B10 B 0.2745(5) 0.2555(5) 0.6032(4) 0.0227(13) Uani 1 1 d .
H10 H 0.3536 0.2106 0.6686 0.027 Uiso 1 1 d R
B11 B 0.2739(6) 0.3817(5) 0.6636(5) 0.0231(13) Uani 1 1 d .
H11 H 0.3239 0.3786 0.7392 0.028 Uiso 1 1 d R
C12 C 0.2672(5) -0.0239(4) 0.7049(4) 0.0276(12) Uani 1 1 d .
C13 C 0.2087(6) -0.1253(5) 0.6741(5) 0.0353(14) Uani 1 1 d .
H13A H 0.1256 -0.1371 0.6763 0.042 Uiso 1 1 calc R
C14 C 0.2695(6) -0.2081(5) 0.6407(5) 0.0405(16) Uani 1 1 d .
H14A H 0.2287 -0.2762 0.6215 0.049 Uiso 1 1 calc R
C15 C 0.3903(6) -0.1921(5) 0.6352(5) 0.0420(16) Uani 1 1 d .
H15A H 0.4321 -0.2486 0.6117 0.050 Uiso 1 1 calc R
C16 C 0.4482(6) -0.0930(5) 0.6644(6) 0.0448(18) Uani 1 1 d .
H16A H 0.5307 -0.0818 0.6608 0.054 Uiso 1 1 calc R
C17 C 0.3895(5) -0.0097(5) 0.6987(5) 0.0343(14) Uani 1 1 d .
H17A H 0.4319 0.0577 0.7184 0.041 Uiso 1 1 calc R
C18 C 0.0247(5) 0.0491(4) 0.7006(4) 0.0282(13) Uani 1 1 d .
C19 C -0.0368(5) 0.0953(5) 0.6186(5) 0.0333(14) Uani 1 1 d .
H19A H 0.0069 0.1441 0.5924 0.040 Uiso 1 1 calc R
C20 C -0.1629(6) 0.0709(5) 0.5738(5) 0.0438(17) Uani 1 1 d .
H20A H -0.2043 0.1014 0.5162 0.053 Uiso 1 1 calc R
C21 C -0.2278(6) 0.0018(5) 0.6136(5) 0.0438(17) Uani 1 1 d .
H21A H -0.3147 -0.0116 0.5856 0.053 Uiso 1 1 calc R
C22 C -0.1666(5) -0.0470(5) 0.6935(5) 0.0397(16) Uani 1 1 d .
H22A H -0.2102 -0.0969 0.7186 0.048 Uiso 1 1 calc R
C23 C -0.0419(5) -0.0237(5) 0.7372(5) 0.0347(14) Uani 1 1 d .
H23A H -0.0003 -0.0573 0.7929 0.042 Uiso 1 1 calc R
C24 C 0.2154(5) 0.0446(4) 0.8830(4) 0.0268(12) Uani 1 1 d .
C25 C 0.1327(5) 0.0734(5) 0.9366(5) 0.0334(14) Uani 1 1 d .
H25A H 0.0615 0.1108 0.9079 0.040 Uiso 1 1 calc R
C26 C 0.1535(6) 0.0481(6) 1.0311(5) 0.0420(17) Uani 1 1 d .
H26A H 0.0967 0.0680 1.0673 0.050 Uiso 1 1 calc R
C27 C 0.2575(6) -0.0065(6) 1.0736(5) 0.0440(17) Uani 1 1 d .
H27A H 0.2709 -0.0250 1.1383 0.053 Uiso 1 1 calc R
C28 C 0.3411(6) -0.0339(5) 1.0220(5) 0.0398(16) Uani 1 1 d .
H28A H 0.4131 -0.0699 1.0518 0.048 Uiso 1 1 calc R
C29 C 0.3210(5) -0.0094(5) 0.9269(5) 0.0336(14) Uani 1 1 d .
H29A H 0.3786 -0.0291 0.8914 0.040 Uiso 1 1 calc R
C30 C 0.1855(5) 0.4937(5) 0.8581(4) 0.0291(13) Uani 1 1 d .
C31 C 0.3045(6) 0.5431(5) 0.8902(5) 0.0433(16) Uani 1 1 d .
H31A H 0.3753 0.5024 0.9112 0.052 Uiso 1 1 calc R
C32 C 0.3186(7) 0.6520(6) 0.8912(6) 0.055(2) Uani 1 1 d .
H32A H 0.3991 0.6859 0.9140 0.066 Uiso 1 1 calc R
C33 C 0.2156(8) 0.7115(6) 0.8591(6) 0.057(2) Uani 1 1 d .
H33A H 0.2260 0.7859 0.8595 0.069 Uiso 1 1 calc R
C34 C 0.0993(8) 0.6632(6) 0.8267(6) 0.054(2) Uani 1 1 d .
H34A H 0.0292 0.7043 0.8043 0.065 Uiso 1 1 calc R
C35 C 0.0828(6) 0.5540(5) 0.8265(5) 0.0392(16) Uani 1 1 d .
H35A H 0.0016 0.5210 0.8048 0.047 Uiso 1 1 calc R
C36 C 0.0054(5) 0.3232(4) 0.8397(5) 0.0287(13) Uani 1 1 d .
C37 C -0.0705(5) 0.3244(5) 0.7445(5) 0.0346(14) Uani 1 1 d .
H37A H -0.0348 0.3390 0.6940 0.042 Uiso 1 1 calc R
C38 C -0.1986(6) 0.3044(6) 0.7228(5) 0.0449(17) Uani 1 1 d .
H38A H -0.2495 0.3070 0.6578 0.054 Uiso 1 1 calc R
C39 C -0.2514(6) 0.2813(6) 0.7940(6) 0.0468(18) Uani 1 1 d .
H39A H -0.3386 0.2672 0.7785 0.056 Uiso 1 1 calc R
C40 C -0.1775(6) 0.2783(5) 0.8889(6) 0.0445(17) Uani 1 1 d .
H40A H -0.2141 0.2616 0.9383 0.053 Uiso 1 1 calc R
C41 C -0.0484(5) 0.2998(5) 0.9124(5) 0.0351(14) Uani 1 1 d .
H41A H 0.0019 0.2983 0.9777 0.042 Uiso 1 1 calc R
C42 C 0.2384(5) 0.3476(5) 0.9968(4) 0.0296(13) Uani 1 1 d .
C43 C 0.2064(6) 0.4246(6) 1.0607(5) 0.0461(17) Uani 1 1 d .
H43A H 0.1505 0.4767 1.0350 0.055 Uiso 1 1 calc R
C44 C 0.2546(7) 0.4262(7) 1.1608(6) 0.0539(19) Uani 1 1 d .
H44A H 0.2322 0.4789 1.2037 0.065 Uiso 1 1 calc R
C45 C 0.3369(6) 0.3491(6) 1.1980(5) 0.0477(18) Uani 1 1 d .
H45A H 0.3719 0.3499 1.2666 0.057 Uiso 1 1 calc R
C46 C 0.3668(6) 0.2731(6) 1.1358(5) 0.0421(16) Uani 1 1 d .
H46A H 0.4211 0.2201 1.1617 0.051 Uiso 1 1 calc R
C47 C 0.3198(5) 0.2715(5) 1.0356(5) 0.0320(14) Uani 1 1 d .
H47A H 0.3430 0.2185 0.9933 0.038 Uiso 1 1 calc R

loop_
_atom_site_aniso_label
_atom_site_aniso_U_11
_atom_site_aniso_U_22
_atom_site_aniso_U_33
_atom_site_aniso_U_23
_atom_site_aniso_U_13
_atom_site_aniso_U_12
Os1 0.02208(12) 0.02245(12) 0.02270(13) 0.00246(8) 0.00652(8) 0.00103(7)
Cl1 0.0245(6) 0.0417(9) 0.0359(9) 0.0090(7) 0.0049(6) 0.0047(6)
P1 0.0247(6) 0.0242(8) 0.0245(8) 0.0027(6) 0.0077(6) 0.0008(5)
P2 0.0257(7) 0.0280(8) 0.0235(8) 0.0025(6) 0.0075(6) 0.0022(6)
B1 0.045(4) 0.050(5) 0.030(4) 0.010(4) 0.014(3) 0.000(3)
B2 0.042(4) 0.035(4) 0.040(5) 0.013(4) 0.015(3) 0.002(3)
B3 0.046(4) 0.051(5) 0.034(5) 0.018(4) 0.015(3) 0.010(4)
B4 0.043(4) 0.054(5) 0.031(4) 0.008(4) 0.010(3) 0.004(3)
B5 0.040(4) 0.035(4) 0.030(4) 0.000(3) 0.015(3) 0.000(3)
B6 0.031(3) 0.028(4) 0.033(4) 0.006(3) 0.012(3) -0.003(3)
C7 0.036(3) 0.034(3) 0.036(4) 0.007(3) 0.013(3) 0.009(3)
B8 0.036(3) 0.054(5) 0.024(4) 0.011(4) 0.007(3) 0.003(3)
C9 0.030(3) 0.051(4) 0.016(3) -0.006(3) 0.004(2) -0.011(3)
B10 0.026(3) 0.029(3) 0.012(3) 0.004(3) 0.003(2) 0.001(2)
B11 0.033(3) 0.017(3) 0.021(3) 0.000(3) 0.012(3) 0.003(2)
C12 0.036(3) 0.022(3) 0.028(3) 0.004(2) 0.014(2) 0.005(2)
C13 0.040(3) 0.027(3) 0.040(4) 0.003(3) 0.014(3) -0.001(3)
C14 0.049(4) 0.032(4) 0.040(4) 0.001(3) 0.014(3) 0.001(3)
C15 0.047(4) 0.037(4) 0.043(4) 0.004(3) 0.013(3) 0.014(3)
C16 0.039(3) 0.036(4) 0.066(5) 0.005(4) 0.027(3) 0.010(3)
C17 0.038(3) 0.026(3) 0.045(4) 0.005(3) 0.021(3) 0.003(3)
C18 0.026(3) 0.026(3) 0.030(3) -0.006(3) 0.007(2) -0.001(2)
C19 0.036(3) 0.029(3) 0.033(4) 0.002(3) 0.007(3) -0.005(2)
C20 0.035(3) 0.041(4) 0.046(4) 0.004(3) -0.003(3) -0.003(3)
C21 0.030(3) 0.046(4) 0.047(4) -0.006(3) 0.003(3) -0.009(3)
C22 0.036(3) 0.043(4) 0.040(4) -0.008(3) 0.015(3) -0.013(3)
C23 0.037(3) 0.036(4) 0.030(4) 0.002(3) 0.009(3) -0.006(3)
C24 0.031(3) 0.020(3) 0.028(3) -0.002(2) 0.007(2) -0.003(2)
C25 0.031(3) 0.034(4) 0.033(4) 0.003(3) 0.007(3) -0.004(3)
C26 0.042(3) 0.056(5) 0.030(4) -0.004(3) 0.017(3) -0.009(3)
C27 0.051(4) 0.049(4) 0.029(4) 0.011(3) 0.005(3) -0.014(3)
C28 0.045(3) 0.033(4) 0.035(4) 0.011(3) -0.002(3) 0.003(3)
C29 0.032(3) 0.025(3) 0.040(4) -0.001(3) 0.005(3) 0.000(2)
C30 0.036(3) 0.026(3) 0.025(3) -0.004(3) 0.011(2) -0.005(2)
C31 0.044(3) 0.041(4) 0.039(4) -0.003(3) 0.004(3) -0.008(3)
C32 0.064(5) 0.047(5) 0.050(5) -0.007(4) 0.015(4) -0.027(4)
C33 0.094(6) 0.030(4) 0.045(5) 0.005(4) 0.014(4) -0.009(4)
C34 0.078(5) 0.029(4) 0.048(5) 0.004(3) 0.005(4) 0.013(4)
C35 0.044(3) 0.028(4) 0.040(4) -0.003(3) 0.005(3) 0.004(3)
C36 0.028(3) 0.020(3) 0.040(4) 0.001(3) 0.013(3) 0.002(2)
C37 0.025(3) 0.039(4) 0.039(4) -0.005(3) 0.012(3) 0.001(2)
C38 0.031(3) 0.055(4) 0.044(4) -0.004(4) 0.005(3) 0.005(3)
C39 0.029(3) 0.046(4) 0.066(5) -0.002(4) 0.016(3) -0.001(3)
C40 0.042(3) 0.039(4) 0.062(5) 0.006(4) 0.032(3) 0.002(3)
C41 0.038(3) 0.031(3) 0.039(4) -0.002(3) 0.017(3) 0.004(3)
C42 0.032(3) 0.030(3) 0.026(3) -0.003(3) 0.009(2) 0.001(2)
C43 0.056(4) 0.046(4) 0.034(4) 0.000(3) 0.010(3) 0.014(3)
C44 0.060(4) 0.059(5) 0.042(5) -0.006(4) 0.016(4) 0.012(4)
C45 0.051(4) 0.068(5) 0.020(3) 0.001(3) 0.006(3) -0.001(4)
C46 0.045(3) 0.053(4) 0.026(4) 0.010(3) 0.005(3) 0.005(3)
C47 0.031(3) 0.034(3) 0.030(4) 0.002(3) 0.009(3) 0.000(2)

loop_
_atom_type_symbol
_atom_type_description
_atom_type_scat_dispersion_real
_atom_type_scat_dispersion_imag
_atom_type_scat_source
C C 0.0033 0.0016 'International Tables Vol C Tables 4.2.6.8 and 6.1.1.4'
H H 0.0000 0.0000 'International Tables Vol C Tables 4.2.6.8 and 6.1.1.4'
B B 0.0013 0.0007 'International Tables Vol C Tables 4.2.6.8 and 6.1.1.4'
P P 0.1023 0.0942 'International Tables Vol C Tables 4.2.6.8 and 6.1.1.4'
Os Os -1.2165 7.6030 'International Tables Vol C Tables 4.2.6.8 and 6.1.1.4'
Cl Cl 0.1484 0.1585 'International Tables Vol C Tables 4.2.6.8 and 6.1.1.4'

loop_
_geom_angle_atom_site_label_1
_geom_angle_atom_site_label_2
_geom_angle_atom_site_label_3
_geom_angle
B11 Os1 B10 47.2(2)
B11 Os1 P2 98.40(17)
B10 Os1 P2 140.29(17)
B11 Os1 P1 146.85(18)
B10 Os1 P1 103.41(17)
P2 Os1 P1 100.58(6)
B11 Os1 Cl1 110.23(17)
B10 Os1 Cl1 109.97(16)
P2 Os1 Cl1 99.78(6)
P1 Os1 Cl1 93.03(6)
B11 Os1 H1M 74.3
B10 Os1 H1M 68.2
P2 Os1 H1M 85.4
P1 Os1 H1M 80.4
Cl1 Os1 H1M 172.4
B11 Os1 H10 71.7
B10 Os1 H10 35.8
P2 Os1 H10 167.2
P1 Os1 H10 92.0
Cl1 Os1 H10 77.0
H1M Os1 H10 99.2
B11 Os1 H11 29.4
B10 Os1 H11 70.7
P2 Os1 H11 86.1
P1 Os1 H11 173.3
Cl1 Os1 H11 86.3
H1M Os1 H11 99.8
H10 Os1 H11 81.3
C24 P1 C12 101.1(3)
C24 P1 C18 103.6(3)
C12 P1 C18 103.0(3)
C24 P1 Os1 114.14(18)
C12 P1 Os1 116.05(18)
C18 P1 Os1 116.9(2)
C36 P2 C30 103.0(3)
C36 P2 C42 105.3(3)
C30 P2 C42 99.2(3)
C36 P2 Os1 114.7(2)
C30 P2 Os1 111.5(2)
C42 P2 Os1 120.76(19)
B2 B1 B5 111.8(5)
B2 B1 B6 60.3(4)
B5 B1 B6 60.5(4)
B2 B1 B4 108.2(5)
B5 B1 B4 58.8(4)
B6 B1 B4 103.7(5)
B2 B1 B3 59.1(4)
B5 B1 B3 107.9(5)
B6 B1 B3 103.7(5)
B4 B1 B3 59.8(4)
B2 B1 H1 119.7
B5 B1 H1 120.3
B6 B1 H1 125.0
B4 B1 H1 123.3
B3 B1 H1 123.0
C7 B2 B3 56.9(4)
C7 B2 B1 106.1(5)
B3 B2 B1 61.6(5)
C7 B2 B6 101.9(5)
B3 B2 B6 105.6(6)
B1 B2 B6 60.3(4)
C7 B2 B11 53.1(3)
B3 B2 B11 98.9(5)
B1 B2 B11 105.4(5)
B6 B2 B11 59.0(4)
C7 B2 H2 121.4
B3 B2 H2 123.1
B1 B2 H2 124.6
B6 B2 H2 126.7
B11 B2 H2 124.9
C7 B3 B2 59.4(4)
C7 B3 B4 108.5(5)
B2 B3 B4 108.5(5)
C7 B3 B1 106.3(5)
B2 B3 B1 59.3(4)
B4 B3 B1 60.0(4)
C7 B3 B8 56.4(4)
B2 B3 B8 101.9(5)
B4 B3 B8 60.3(4)
B1 B3 B8 103.0(5)
C7 B3 H3 123.4
B2 B3 H3 130.6
B4 B3 H3 114.3
B1 B3 H3 126.4
B8 B3 H3 119.8
C9 B4 B5 58.7(4)
C9 B4 B3 108.9(6)
B5 B4 B3 108.8(6)
C9 B4 B1 106.0(5)
B5 B4 B1 59.6(4)
B3 B4 B1 60.1(4)
C9 B4 B8 56.5(4)
B5 B4 B8 101.8(5)
B3 B4 B8 60.8(4)
B1 B4 B8 103.4(6)
C9 B4 H4 126.3
B5 B4 H4 124.4
B3 B4 H4 116.6
B1 B4 H4 120.3
B8 B4 H4 127.4
C9 B5 B4 57.3(4)
C9 B5 B1 106.6(5)
B4 B5 B1 61.6(4)
C9 B5 B6 102.1(5)
B4 B5 B6 105.5(5)
B1 B5 B6 60.1(4)
C9 B5 B10 53.0(3)
B4 B5 B10 99.1(5)
B1 B5 B10 105.4(5)
B6 B5 B10 59.1(4)
C9 B5 H5 122.2
B4 B5 H5 127.8
B1 B5 H5 126.1
B6 B5 H5 122.7
B10 B5 H5 121.2
B2 B6 B1 59.4(4)
B2 B6 B5 110.2(5)
B1 B6 B5 59.4(4)
B2 B6 B11 62.6(4)
B1 B6 B11 107.6(5)
B5 B6 B11 109.7(4)
B2 B6 B10 109.8(5)
B1 B6 B10 107.5(5)
B5 B6 B10 62.4(4)
B11 B6 B10 58.3(3)
B2 B6 H6 121.0
B1 B6 H6 124.4
B5 B6 H6 119.5
B11 B6 H6 120.8
B10 B6 H6 119.9
B11 C7 B3 116.3(5)
B11 C7 B8 97.1(5)
B3 C7 B8 67.6(5)
B11 C7 B2 68.8(4)
B3 C7 B2 63.7(4)
B8 C7 B2 113.3(5)
B11 C7 H7 125.4
B3 C7 H7 115.8
B8 C7 H7 116.6
B2 C7 H7 124.3
C7 B8 C9 119.5(5)
C7 B8 B4 106.9(5)
C9 B8 B4 56.1(4)
C7 B8 B3 56.0(4)
C9 B8 B3 106.9(5)
B4 B8 B3 58.9(4)
C7 B8 H8 116.7
C9 B8 H8 117.3
B4 B8 H8 127.0
B3 B8 H8 126.7
B10 C9 B4 116.8(5)
B10 C9 B8 97.0(5)
B4 C9 B8 67.3(5)
B10 C9 B5 69.6(4)
B4 C9 B5 64.0(4)
B8 C9 B5 113.6(5)
B10 C9 H9 123.8
B4 C9 H9 114.8
B8 C9 H9 122.7
B5 C9 H9 117.3
C9 B10 B11 110.7(5)
C9 B10 B6 105.2(5)
B11 B10 B6 60.6(4)
C9 B10 B5 57.3(3)
B11 B10 B5 108.4(4)
B6 B10 B5 58.5(4)
C9 B10 Os1 135.7(4)
B11 B10 Os1 65.6(3)
B6 B10 Os1 109.1(4)
B5 B10 Os1 166.4(4)
C9 B10 H10 147.7
B11 B10 H10 101.6
B6 B10 H10 92.1
B5 B10 H10 114.5
Os1 B10 H10 57.4
C7 B11 B10 110.1(5)
C7 B11 B6 105.5(5)
B10 B11 B6 61.0(3)
C7 B11 B2 58.1(4)
B10 B11 B2 108.6(5)
B6 B11 B2 58.4(4)
C7 B11 Os1 134.7(4)
B10 B11 Os1 67.2(3)
B6 B11 Os1 110.4(4)
B2 B11 Os1 167.0(4)
C7 B11 H11 140.5
B10 B11 H11 107.0
B6 B11 H11 103.9
B2 B11 H11 120.7
Os1 B11 H11 52.6
C17 C12 C13 117.3(5)
C17 C12 P1 121.5(4)
C13 C12 P1 121.1(4)
C14 C13 C12 121.4(6)
C14 C13 H13A 119.3
C12 C13 H13A 119.3
C13 C14 C15 120.2(6)
C13 C14 H14A 119.9
C15 C14 H14A 119.9
C16 C15 C14 118.9(6)
C16 C15 H15A 120.5
C14 C15 H15A 120.5
C15 C16 C17 121.7(6)
C15 C16 H16A 119.1
C17 C16 H16A 119.1
C16 C17 C12 120.5(6)
C16 C17 H17A 119.8
C12 C17 H17A 119.8
C19 C18 C23 118.6(5)
C19 C18 P1 120.0(4)
C23 C18 P1 121.4(5)
C18 C19 C20 120.4(6)
C18 C19 H19A 119.8
C20 C19 H19A 119.8
C21 C20 C19 119.8(6)
C21 C20 H20A 120.1
C19 C20 H20A 120.1
C22 C21 C20 120.1(6)
C22 C21 H21A 120.0
C20 C21 H21A 120.0
C21 C22 C23 120.1(6)
C21 C22 H22A 120.0
C23 C22 H22A 120.0
C22 C23 C18 120.8(6)
C22 C23 H23A 119.6
C18 C23 H23A 119.6
C25 C24 C29 119.1(6)
C25 C24 P1 120.5(5)
C29 C24 P1 120.4(5)
C26 C25 C24 120.4(6)
C26 C25 H25A 119.8
C24 C25 H25A 119.8
C25 C26 C27 120.1(6)
C25 C26 H26A 119.9
C27 C26 H26A 119.9
C28 C27 C26 120.1(6)
C28 C27 H27A 120.0
C26 C27 H27A 120.0
C27 C28 C29 120.4(6)
C27 C28 H28A 119.8
C29 C28 H28A 119.8
C28 C29 C24 119.9(6)
C28 C29 H29A 120.0
C24 C29 H29A 120.0
C35 C30 C31 119.6(6)
C35 C30 P2 123.1(4)
C31 C30 P2 117.3(5)
C32 C31 C30 119.7(7)
C32 C31 H31A 120.2
C30 C31 H31A 120.2
C33 C32 C31 120.3(7)
C33 C32 H32A 119.8
C31 C32 H32A 119.8
C34 C33 C32 120.1(7)
C34 C33 H33A 119.9
C32 C33 H33A 119.9
C33 C34 C35 120.5(7)
C33 C34 H34A 119.7
C35 C34 H34A 119.7
C30 C35 C34 119.7(6)
C30 C35 H35A 120.1
C34 C35 H35A 120.1
C41 C36 C37 118.9(5)
C41 C36 P2 122.4(5)
C37 C36 P2 118.7(4)
C36 C37 C38 120.6(6)
C36 C37 H37A 119.7
C38 C37 H37A 119.7
C39 C38 C37 120.6(7)
C39 C38 H38A 119.7
C37 C38 H38A 119.7
C38 C39 C40 119.8(6)
C38 C39 H39A 120.1
C40 C39 H39A 120.1
C39 C40 C41 120.4(6)
C39 C40 H40A 119.8
C41 C40 H40A 119.8
C36 C41 C40 119.8(6)
C36 C41 H41A 120.1
C40 C41 H41A 120.1
C47 C42 C43 118.8(6)
C47 C42 P2 121.9(5)
C43 C42 P2 119.3(5)
C44 C43 C42 121.0(7)
C44 C43 H43A 119.5
C42 C43 H43A 119.5
C43 C44 C45 119.1(7)
C43 C44 H44A 120.4
C45 C44 H44A 120.4
C46 C45 C44 119.9(7)
C46 C45 H45A 120.1
C44 C45 H45A 120.1
C45 C46 C47 121.4(7)
C45 C46 H46A 119.3
C47 C46 H46A 119.3
C46 C47 C42 119.8(6)
C46 C47 H47A 120.1
C42 C47 H47A 120.1

loop_
_geom_bond_atom_site_label_1
_geom_bond_atom_site_label_2
_geom_bond_distance
Os1 B11 2.169(6)
Os1 B10 2.194(6)
Os1 P2 2.3431(17)
Os1 P1 2.3554(18)
Os1 Cl1 2.4417(16)
Os1 H1M 1.6376
Os1 H10 1.8517
Os1 H11 1.7394
P1 C24 1.830(6)
P1 C12 1.835(6)
P1 C18 1.841(5)
P2 C36 1.836(5)
P2 C30 1.839(6)
P2 C42 1.842(6)
B1 B2 1.764(12)
B1 B5 1.767(11)
B1 B6 1.779(10)
B1 B4 1.802(11)
B1 B3 1.805(11)
B1 H1 1.0696
B2 C7 1.689(9)
B2 B3 1.759(11)
B2 B6 1.779(10)
B2 B11 1.855(9)
B2 H2 1.1351
B3 C7 1.643(10)
B3 B4 1.799(12)
B3 B8 1.833(10)
B3 H3 1.1745
B4 C9 1.642(10)
B4 B5 1.753(10)
B4 B8 1.825(11)
B4 H4 1.1539
B5 C9 1.668(8)
B5 B6 1.785(10)
B5 B10 1.857(9)
B5 H5 1.1587
B6 B11 1.790(9)
B6 B10 1.797(8)
B6 H6 0.9584
C7 B11 1.590(8)
C7 B8 1.651(10)
C7 H7 0.9139
B8 C9 1.650(10)
B8 H8 1.0917
C9 B10 1.582(8)
C9 H9 0.9301
B10 B11 1.747(9)
B10 H10 1.2853
B11 H11 1.0764
C12 C17 1.408(8)
C12 C13 1.408(8)
C13 C14 1.384(9)
C13 H13A 0.9500
C14 C15 1.390(9)
C14 H14A 0.9500
C15 C16 1.377(10)
C15 H15A 0.9500
C16 C17 1.378(9)
C16 H16A 0.9500
C17 H17A 0.9500
C18 C19 1.378(8)
C18 C23 1.406(8)
C19 C20 1.396(8)
C19 H19A 0.9500
C20 C21 1.389(10)
C20 H20A 0.9500
C21 C22 1.372(10)
C21 H21A 0.9500
C22 C23 1.377(8)
C22 H22A 0.9500
C23 H23A 0.9500
C24 C25 1.392(8)
C24 C29 1.404(8)
C25 C26 1.379(9)
C25 H25A 0.9500
C26 C27 1.389(10)
C26 H26A 0.9500
C27 C28 1.376(10)
C27 H27A 0.9500
C28 C29 1.385(9)
C28 H28A 0.9500
C29 H29A 0.9500
C30 C35 1.390(9)
C30 C31 1.399(8)
C31 C32 1.387(10)
C31 H31A 0.9500
C32 C33 1.387(11)
C32 H32A 0.9500
C33 C34 1.367(11)
C33 H33A 0.9500
C34 C35 1.397(10)
C34 H34A 0.9500
C35 H35A 0.9500
C36 C41 1.394(9)
C36 C37 1.394(9)
C37 C38 1.395(8)
C37 H37A 0.9500
C38 C39 1.367(10)
C38 H38A 0.9500
C39 C40 1.385(10)
C39 H39A 0.9500
C40 C41 1.407(8)
C40 H40A 0.9500
C41 H41A 0.9500
C42 C47 1.391(8)
C42 C43 1.394(9)
C43 C44 1.381(10)
C43 H43A 0.9500
C44 C45 1.400(10)
C44 H44A 0.9500
C45 C46 1.360(10)
C45 H45A 0.9500
C46 C47 1.382(9)
C46 H46A 0.9500
C47 H47A 0.9500
